data_2311555
loop_
_publ_author_name
'Lee, Seul Gi'
'Ryu, Ji Yeon'
'Lee, Junseong'

_publ_section_title
;
 Crystal structure of methyl
 2-[5-(2-hy-droxy-phen-yl)-2<i>H</i>-tetra-zol-2-yl]acetate.
;
_journal_issue 'Pt 12'
_journal_name_full 'Acta crystallographica. Section E, Crystallographic communications'
_journal_page_first 1971
_journal_page_last 1973
_journal_paper_doi 10.1107/S205698901701698X
_journal_volume 73
_journal_year 2017
_chemical_formula_iupac 'C10 H10 N4 O3'
_chemical_formula_moiety 'C10 H10 N4 O3'
_chemical_formula_sum 'C10 H10 N4 O3'
_chemical_formula_weight 234.22
_chemical_name_systematic
;
Methyl 2-[5-(2-hydroxyphenyl)-2<i>H</i>-tetrazol-2-yl]acetate
;
_space_group_crystal_system monoclinic
_space_group_IT_number 14
_space_group_name_Hall '-P 2ybc'
_space_group_name_H-M_alt 'P 1 21/c 1'
_atom_sites_solution_hydrogens geom
_atom_sites_solution_primary direct
_atom_sites_solution_secondary difmap
_audit_creation_method SHELXL-2014
_cell_angle_alpha 90
_cell_angle_beta 104.479(10)
_cell_angle_gamma 90
_cell_formula_units_Z 4
_cell_length_a 10.060(2)
_cell_length_b 8.2538(17)
_cell_length_c 13.536(3)
_cell_measurement_reflns_used 3134
_cell_measurement_temperature 100(2)
_cell_measurement_theta_max 24.32
_cell_measurement_theta_min 2.91
_cell_volume 1088.2(4)
_computing_cell_refinement
;
SAINT (Bruker, 2014)
;
_computing_data_collection
;
APEX2 (Bruker, 2014)
;
_computing_data_reduction
;
SAINT (Bruker, 2014)
;
_computing_molecular_graphics
;
Mercury (Macrae <i>et al.</i>, 2008)
;
_computing_publication_material
;
publCIF (Westrip, 2010)
;
_computing_structure_refinement
;
SHELXL2014 (Sheldrick, 2015)
;
_computing_structure_solution
;
SHELXS97 (Sheldrick, 2008)
;
_diffrn_ambient_temperature 100(2)
_diffrn_measured_fraction_theta_full 0.999
_diffrn_measured_fraction_theta_max 0.979
_diffrn_measurement_device_type 'Bruker APEXII CCD'
_diffrn_measurement_method '\f and \w scans'
_diffrn_radiation_type MoK\a
_diffrn_radiation_wavelength 0.71073
_diffrn_reflns_av_R_equivalents 0.0438
_diffrn_reflns_limit_h_max 12
_diffrn_reflns_limit_h_min -12
_diffrn_reflns_limit_k_max 10
_diffrn_reflns_limit_k_min -10
_diffrn_reflns_limit_l_max 17
_diffrn_reflns_limit_l_min -17
_diffrn_reflns_number 14003
_diffrn_reflns_theta_full 25.242
_diffrn_reflns_theta_max 27.163
_diffrn_reflns_theta_min 2.091
_exptl_absorpt_coefficient_mu 0.109
_exptl_absorpt_correction_T_max 0.989
_exptl_absorpt_correction_T_min 0.987
_exptl_absorpt_correction_type multi-scan
_exptl_absorpt_process_details
;
(SADABS; Krause <i>et al.</i>, 2015)
;
_exptl_crystal_colour colourless
_exptl_crystal_density_diffrn 1.430
_exptl_crystal_description needle
_exptl_crystal_F_000 488
_exptl_crystal_size_max 0.15
_exptl_crystal_size_mid 0.10
_exptl_crystal_size_min 0.10
_refine_diff_density_max 0.137
_refine_diff_density_min -0.171
_refine_ls_extinction_method none
_refine_ls_goodness_of_fit_ref 1.015
_refine_ls_hydrogen_treatment constr
_refine_ls_matrix_type full
_refine_ls_number_parameters 167
_refine_ls_number_reflns 2372
_refine_ls_number_restraints 0
_refine_ls_restrained_S_all 1.015
_refine_ls_R_factor_all 0.1242
_refine_ls_R_factor_gt 0.0565
_refine_ls_shift/su_max 0.000
_refine_ls_shift/su_mean 0.000
_refine_ls_structure_factor_coef Fsqd
_refine_ls_weighting_details 'w=1/[\s^2^(Fo^2^)+(0.0479P)^2^+0.3171P] where P=(Fo^2^+2Fc^2^)/3'
_refine_ls_weighting_scheme calc
_refine_ls_wR_factor_gt 0.1100
_refine_ls_wR_factor_ref 0.1367
_reflns_number_gt 1252
_reflns_number_total 2372
_reflns_threshold_expression 'I > 2\s(I)'
_cod_data_source_file su5409sup1.cif
_cod_data_source_block I
_cod_original_sg_symbol_H-M 'P 21/c'
_cod_database_code 2311555
_shelx_space_group_comment
;
The symmetry employed for this shelxl refinement is uniquely defined
by the following loop, which should always be used as a source of
symmetry information in preference to the above space-group names.
They are only intended as comments.
;
_shelxl_version_number 2.014

loop_
_space_group_symop_operation_xyz
'x, y, z'
'-x, y+1/2, -z+1/2'
'-x, -y, -z'
'x, -y-1/2, z-1/2'

loop_
_atom_site_type_symbol
_atom_site_label
_atom_site_fract_x
_atom_site_fract_y
_atom_site_fract_z
_atom_site_U_iso_or_equiv
_atom_site_adp_type
_atom_site_calc_flag
_atom_site_occupancy
_atom_site_disorder_assembly
_atom_site_disorder_group
O O1 0.3781(3) 0.2337(4) 0.3644(3) 0.0745(14) Uani d 0.531(5) A 1
H H1 0.4534 0.2755 0.3623 0.112 Uiso calc 0.531(5) A 1
O O2 0.92819(16) 0.46762(19) 0.26859(14) 0.0718(5) Uani d 1 . .
O O3 0.92563(18) 0.2756(2) 0.38419(16) 0.0879(6) Uani d 1 . .
O O1A 0.5939(5) 0.1877(6) 0.7094(3) 0.1031(19) Uani d 0.469(5) A 2
H H1A 0.6557 0.2377 0.6900 0.155 Uiso calc 0.469(5) A 2
N N1 0.61929(19) 0.3786(2) 0.43476(16) 0.0618(5) Uani d 1 . .
N N2 0.7415(2) 0.4500(2) 0.46016(19) 0.0679(6) Uani d 1 . .
N N3 0.8043(2) 0.4384(3) 0.5571(2) 0.0890(7) Uani d 1 . .
N N4 0.7203(2) 0.3567(3) 0.59958(17) 0.0826(7) Uani d 1 . .
C C1 0.6085(2) 0.3209(3) 0.5240(2) 0.0574(6) Uani d 1 . .
C C2 0.4922(2) 0.2276(2) 0.53816(19) 0.0555(6) Uani d 1 . .
C C3 0.4899(3) 0.1677(3) 0.6336(3) 0.0749(7) Uani d 1 . .
H H3 0.5638 0.1911 0.6908 0.090 Uiso calc 0.531(5) A 1
C C4 0.3811(4) 0.0744(3) 0.6462(3) 0.0916(10) Uani d 1 . .
H H4 0.3810 0.0334 0.7117 0.110 Uiso calc 1 . .
C C5 0.2743(3) 0.0412(3) 0.5647(3) 0.0913(10) Uani d 1 . .
H H5 0.2001 -0.0237 0.5734 0.110 Uiso calc 1 . .
C C6 0.2733(3) 0.1010(3) 0.4701(3) 0.0831(8) Uani d 1 . .
H H6 0.1978 0.0790 0.4137 0.100 Uiso calc 1 . .
C C7 0.3818(3) 0.1929(3) 0.4565(2) 0.0652(7) Uani d 1 . .
H H7 0.3808 0.2330 0.3905 0.078 Uiso calc 0.469(5) A 2
C C8 0.8045(3) 0.5246(3) 0.3866(2) 0.0778(8) Uani d 1 . .
H H8A 0.8619 0.6170 0.4189 0.093 Uiso calc 1 . .
H H8B 0.7322 0.5670 0.3288 0.093 Uiso calc 1 . .
C C9 0.8923(2) 0.4048(3) 0.3474(2) 0.0635(7) Uani d 1 . .
C C10 1.0223(3) 0.3749(3) 0.2257(2) 0.0834(8) Uani d 1 . .
H H10A 1.0402 0.4334 0.1674 0.125 Uiso calc 1 . .
H H10B 0.9817 0.2691 0.2031 0.125 Uiso calc 1 . .
H H10C 1.1087 0.3594 0.2776 0.125 Uiso calc 1 . .

loop_
_atom_site_aniso_label
_atom_site_aniso_U_11
_atom_site_aniso_U_22
_atom_site_aniso_U_33
_atom_site_aniso_U_12
_atom_site_aniso_U_13
_atom_site_aniso_U_23
O1 0.063(2) 0.086(3) 0.071(3) -0.0122(18) 0.0098(17) 0.0043(19)
O2 0.0666(11) 0.0501(10) 0.1035(13) 0.0043(8) 0.0303(10) 0.0086(10)
O3 0.0893(13) 0.0446(10) 0.1425(17) 0.0147(9) 0.0529(12) 0.0194(11)
O1A 0.127(4) 0.118(4) 0.062(3) 0.006(3) 0.018(3) 0.011(3)
N1 0.0533(12) 0.0445(11) 0.0897(15) 0.0028(10) 0.0215(11) -0.0002(11)
N2 0.0570(13) 0.0463(12) 0.1035(18) 0.0007(10) 0.0260(13) -0.0040(12)
N3 0.0684(15) 0.0838(18) 0.111(2) -0.0131(14) 0.0151(15) -0.0115(16)
N4 0.0699(15) 0.0835(16) 0.0897(17) -0.0084(13) 0.0113(13) -0.0090(13)
C1 0.0534(15) 0.0414(12) 0.0779(17) 0.0082(11) 0.0172(13) -0.0068(13)
C2 0.0568(14) 0.0374(12) 0.0754(17) 0.0095(11) 0.0225(13) -0.0017(12)
C3 0.085(2) 0.0605(17) 0.082(2) 0.0139(15) 0.0271(18) 0.0054(16)
C4 0.118(3) 0.0586(18) 0.119(3) 0.0109(19) 0.069(2) 0.0116(18)
C5 0.096(2) 0.0504(17) 0.151(3) -0.0090(16) 0.074(2) -0.015(2)
C6 0.0686(18) 0.0668(18) 0.121(3) -0.0077(15) 0.0376(17) -0.0194(18)
C7 0.0604(16) 0.0517(15) 0.088(2) 0.0008(12) 0.0273(15) -0.0047(14)
C8 0.0703(16) 0.0433(14) 0.130(2) 0.0011(12) 0.0439(17) 0.0049(15)
C9 0.0474(13) 0.0384(13) 0.106(2) -0.0044(11) 0.0219(13) -0.0004(14)
C10 0.0779(18) 0.0708(18) 0.110(2) 0.0042(15) 0.0398(16) -0.0052(16)

loop_
_atom_type_symbol
_atom_type_description
_atom_type_scat_dispersion_real
_atom_type_scat_dispersion_imag
_atom_type_scat_source
C C 0.0033 0.0016 'International Tables Vol C Tables 4.2.6.8 and 6.1.1.4'
H H 0.0000 0.0000 'International Tables Vol C Tables 4.2.6.8 and 6.1.1.4'
N N 0.0061 0.0033 'International Tables Vol C Tables 4.2.6.8 and 6.1.1.4'
O O 0.0106 0.0060 'International Tables Vol C Tables 4.2.6.8 and 6.1.1.4'

loop_
_geom_angle_atom_site_label_1
_geom_angle_atom_site_label_2
_geom_angle_atom_site_label_3
_geom_angle
C9 O2 C10 117.19(18)
C1 N1 N2 101.8(2)
N3 N2 N1 114.2(2)
N3 N2 C8 122.4(2)
N1 N2 C8 123.2(2)
N2 N3 N4 105.9(2)
N3 N4 C1 106.5(2)
N1 C1 N4 111.6(2)
N1 C1 C2 124.2(2)
N4 C1 C2 124.2(2)
C7 C2 C3 118.1(2)
C7 C2 C1 121.0(2)
C3 C2 C1 120.8(2)
O1A C3 C4 119.1(4)
O1A C3 C2 119.9(3)
C4 C3 C2 120.7(3)
C5 C4 C3 120.0(3)
C4 C5 C6 120.3(3)
C5 C6 C7 120.1(3)
O1 C7 C6 116.2(3)
O1 C7 C2 122.9(3)
C6 C7 C2 120.7(3)
N2 C8 C9 111.09(19)
O3 C9 O2 126.0(2)
O3 C9 C8 124.7(2)
O2 C9 C8 109.3(2)

loop_
_geom_bond_atom_site_label_1
_geom_bond_atom_site_label_2
_geom_bond_distance
O1 C7 1.282(4)
O2 C9 1.315(3)
O2 C10 1.447(3)
O3 C9 1.190(3)
O1A C3 1.280(5)
N1 C1 1.328(3)
N1 N2 1.329(3)
N2 N3 1.310(3)
N2 C8 1.445(3)
N3 N4 1.319(3)
N4 C1 1.351(3)
C1 C2 1.452(3)
C2 C7 1.387(3)
C2 C3 1.388(3)
C3 C4 1.383(4)
C4 C5 1.362(4)
C5 C6 1.370(4)
C6 C7 1.378(3)
C8 C9 1.508(3)

loop_
_geom_hbond_atom_site_label_D
_geom_hbond_atom_site_label_H
_geom_hbond_atom_site_label_A
_geom_hbond_site_symmetry_A
_geom_hbond_distance_DH
_geom_hbond_distance_HA
_geom_hbond_distance_DA
_geom_hbond_angle_DHA
O1 H1 N1 . 0.84 1.91 2.659(4) 148
C5 H5 O3 3_656 0.95 2.57 3.472(3) 158
